data_7206807
loop_
_publ_author_name
'Jacobs, Ayesha'
'Nassimbeni, Luigi R.'
'Silwana, Nothemba'
'B\'athori, Nikoletta B.'
'Weber, Edwin'

_publ_section_title
;
 Inclusion of 1,4-bis(diphenylhydroxymethyl)benzene with amides: structure
 and selectivity
;
_journal_issue 23
_journal_name_full CrystEngComm
_journal_page_first 7014
_journal_paper_doi 10.1039/c1ce05647f
_journal_volume 13
_journal_year 2011
_chemical_formula_sum 'C38 H40 N2 O4'
_chemical_formula_weight 588.72
_chemical_name_systematic
;
1, 4-bis (diphenylhydroxymethyl) benzene N-methylacetamide clathrate
;
_space_group_IT_number 14
_symmetry_cell_setting monoclinic
_symmetry_space_group_name_Hall '-P 2ybc'
_symmetry_space_group_name_H-M 'P 1 21/c 1'
_atom_sites_solution_hydrogens geom
_atom_sites_solution_primary direct
_atom_sites_solution_secondary difmap
_audit_creation_method SHELXL-97
_cell_angle_alpha 90.00
_cell_angle_beta 113.272(2)
_cell_angle_gamma 90.00
_cell_formula_units_Z 2
_cell_length_a 7.5460(12)
_cell_length_b 26.221(4)
_cell_length_c 9.1335(13)
_cell_measurement_reflns_used 3372
_cell_measurement_temperature 173(2)
_cell_measurement_theta_max 26.42
_cell_measurement_theta_min 0.34
_cell_volume 1660.2(4)
_computing_cell_refinement 'SAINT-Plus (Bruker, 2004)'
_computing_data_collection 'APEX2 (Bruker, 2005)'
_computing_data_reduction 'SAINT-Plus and XPREP (Bruker 2004)'
_computing_structure_refinement 'SHELXL-97 (Sheldrick, 1997)'
_computing_structure_solution 'SHELXS-97 (Sheldrick, 1990)'
_diffrn_ambient_temperature 173(2)
_diffrn_measured_fraction_theta_full 0.987
_diffrn_measured_fraction_theta_max 0.987
_diffrn_measurement_device_type 'Bruker Kappa Duo Apex II diffractometer'
_diffrn_measurement_method '1.2\% \f scans and \w scans'
_diffrn_radiation_monochromator graphite
_diffrn_radiation_source 'fine-focus sealed tube'
_diffrn_radiation_type MoK\a
_diffrn_radiation_wavelength 0.71073
_diffrn_reflns_av_R_equivalents 0.0257
_diffrn_reflns_av_sigmaI/netI 0.0418
_diffrn_reflns_limit_h_max 8
_diffrn_reflns_limit_h_min -9
_diffrn_reflns_limit_k_max 25
_diffrn_reflns_limit_k_min -32
_diffrn_reflns_limit_l_max 11
_diffrn_reflns_limit_l_min -8
_diffrn_reflns_number 6476
_diffrn_reflns_theta_full 26.42
_diffrn_reflns_theta_max 26.42
_diffrn_reflns_theta_min 2.55
_exptl_absorpt_coefficient_mu 0.076
_exptl_crystal_colour colourless
_exptl_crystal_density_diffrn 1.178
_exptl_crystal_density_meas ?
_exptl_crystal_density_method 'not measured'
_exptl_crystal_description rectangle
_exptl_crystal_F_000 628
_exptl_crystal_size_max 0.28
_exptl_crystal_size_mid 0.22
_exptl_crystal_size_min 0.18
_refine_diff_density_max 0.344
_refine_diff_density_min -0.415
_refine_diff_density_rms 0.046
_refine_ls_extinction_method none
_refine_ls_goodness_of_fit_ref 1.023
_refine_ls_hydrogen_treatment mixed
_refine_ls_matrix_type full
_refine_ls_number_parameters 217
_refine_ls_number_reflns 3372
_refine_ls_number_restraints 10
_refine_ls_restrained_S_all 1.584
_refine_ls_R_factor_all 0.0786
_refine_ls_R_factor_gt 0.0539
_refine_ls_shift/su_max 0.004
_refine_ls_shift/su_mean 0.000
_refine_ls_structure_factor_coef Fsqd
_refine_ls_weighting_details 'calc w=1/[\s^2^(Fo^2^)+(0.0652P)^2^+0.7773P] where P=(Fo^2^+2Fc^2^)/3'
_refine_ls_weighting_scheme calc
_refine_ls_wR_factor_gt 0.1304
_refine_ls_wR_factor_ref 0.1446
_reflns_number_gt 2425
_reflns_number_total 3372
_reflns_threshold_expression >2sigma(I)
_cod_data_source_file c1ce05647f.txt
_cod_data_source_block c:\HNMA
_cod_depositor_comments
;
The following automatic conversions were performed:

'_symmetry_cell_setting' value 'Monoclinic' changed to 'monoclinic'
according to /home/saulius/struct/CIF-dictionaries/cif_core.dic
dictionary named 'cif_core.dic' version 2.4.1 from 2010-06-29.

Automatic conversion script
Id: cif_fix_values 1715 2011-07-08 13:25:40Z adriana 

The following automatic conversions were performed:

'_exptl_crystal_density_meas' value 'none' was changed to '?' - the
value is perceived as not measured.

Automatic conversion script
Id: cif_fix_values 3008 2015-01-20 13:52:24Z robertas 
;
_cod_original_sg_symbol_H-M P21/c
_cod_database_code 7206807

loop_
_symmetry_equiv_pos_as_xyz
'x, y, z'
'-x, y+1/2, -z+1/2'
'-x, -y, -z'
'x, -y-1/2, z-1/2'

loop_
_atom_site_label
_atom_site_type_symbol
_atom_site_fract_x
_atom_site_fract_y
_atom_site_fract_z
_atom_site_U_iso_or_equiv
_atom_site_adp_type
_atom_site_occupancy
_atom_site_symmetry_multiplicity
_atom_site_calc_flag
_atom_site_refinement_flags
_atom_site_disorder_assembly
_atom_site_disorder_group
O1 O 0.4651(3) 0.37286(8) 0.1343(2) 0.0289(5) Uani 1 1 d D . .
C1 C 0.3174(4) 0.41119(10) 0.0802(3) 0.0227(6) Uani 1 1 d . . .
H1 H 0.425(3) 0.3465(6) 0.190(3) 0.058(11) Uiso 1 1 d D . .
C2 C 0.1506(4) 0.39391(11) -0.0732(3) 0.0256(6) Uani 1 1 d . . .
C3 C 0.0197(4) 0.42915(12) -0.1706(3) 0.0303(7) Uani 1 1 d . . .
H3 H 0.0362 0.4643 -0.1433 0.036 Uiso 1 1 calc R . .
C4 C -0.1343(5) 0.41400(14) -0.3067(4) 0.0384(8) Uani 1 1 d . . .
H4 H -0.2239 0.4386 -0.3705 0.046 Uiso 1 1 calc R . .
C5 C -0.1585(5) 0.36357(16) -0.3501(4) 0.0502(10) Uani 1 1 d . . .
H5 H -0.2629 0.3532 -0.4446 0.060 Uiso 1 1 calc R . .
C6 C -0.0298(6) 0.32821(16) -0.2553(5) 0.0620(12) Uani 1 1 d . . .
H6 H -0.0461 0.2932 -0.2843 0.074 Uiso 1 1 calc R . .
C7 C 0.1247(5) 0.34319(13) -0.1168(4) 0.0454(9) Uani 1 1 d . . .
H7 H 0.2125 0.3183 -0.0523 0.055 Uiso 1 1 calc R . .
C8 C 0.2488(4) 0.42223(11) 0.2145(3) 0.0246(6) Uani 1 1 d . . .
C9 C 0.0589(5) 0.41766(13) 0.1975(4) 0.0338(7) Uani 1 1 d . . .
H9 H -0.0370 0.4076 0.0976 0.041 Uiso 1 1 calc R . .
C10 C 0.0064(5) 0.42763(15) 0.3252(4) 0.0435(9) Uani 1 1 d . . .
H10 H -0.1244 0.4245 0.3120 0.052 Uiso 1 1 calc R . .
C11 C 0.1449(5) 0.44206(14) 0.4705(4) 0.0426(9) Uani 1 1 d . . .
H11 H 0.1095 0.4490 0.5575 0.051 Uiso 1 1 calc R . .
C12 C 0.3348(5) 0.44640(13) 0.4894(4) 0.0392(8) Uani 1 1 d . . .
H12 H 0.4304 0.4562 0.5896 0.047 Uiso 1 1 calc R . .
C13 C 0.3868(5) 0.43646(12) 0.3625(3) 0.0318(7) Uani 1 1 d . . .
H13 H 0.5181 0.4394 0.3767 0.038 Uiso 1 1 calc R . .
C14 C 0.4138(4) 0.45802(10) 0.0424(3) 0.0206(6) Uani 1 1 d . . .
C15 C 0.3736(4) 0.50752(11) 0.0730(3) 0.0246(6) Uani 1 1 d . . .
H15 H 0.2864 0.5130 0.1232 0.029 Uiso 1 1 calc R . .
C16 C 0.4589(3) 0.55009(7) 0.0316(2) 0.0241(6) Uani 1 1 d . . .
H16 H 0.4298 0.5837 0.0539 0.029 Uiso 1 1 calc R . .
N2 N 0.5483(3) 0.24108(7) 0.5242(2) 0.0401(10) Uani 0.805(7) 1 d PRD A 1
H2 H 0.5342 0.2354 0.6139 0.048 Uiso 0.805(7) 1 d PR A 1
C17 C 0.4402(3) 0.27459(7) 0.4282(2) 0.0396(13) Uani 0.805(7) 1 d PRD A 1
C18 C 0.670(10) 0.216(3) 0.486(7) 0.0564(11) Uani 0.195(7) 1 d PD A 2
H18A H 0.6538 0.1911 0.4023 0.085 Uiso 0.195(7) 1 calc PR A 2
H18B H 0.6546 0.1993 0.5762 0.085 Uiso 0.195(7) 1 calc PR A 2
H18C H 0.7990 0.2313 0.5222 0.085 Uiso 0.195(7) 1 calc PR A 2
C19 C 0.269(6) 0.301(2) 0.483(7) 0.059(2) Uani 0.195(7) 1 d PD A 2
H19A H 0.2660 0.3248 0.4003 0.088 Uiso 0.195(7) 1 calc PR A 2
H19B H 0.2720 0.3192 0.5766 0.088 Uiso 0.195(7) 1 calc PR A 2
H19C H 0.1528 0.2791 0.4414 0.088 Uiso 0.195(7) 1 calc PR A 2
N1 N 0.439(2) 0.2686(5) 0.5263(17) 0.0401(10) Uani 0.19 1 d PD A 2
H1A H 0.4909 0.2560 0.6234 0.048 Uiso 0.195(7) 1 calc PR A 2
O2 O 0.485(8) 0.2830(18) 0.297(4) 0.0489(19) Uani 0.195(7) 1 d PD A 2
O1G O 0.4444(16) 0.2859(4) 0.2966(8) 0.0489(19) Uani 0.805(7) 1 d PD A 1
C20 C 0.519(3) 0.2578(6) 0.4213(18) 0.0396(13) Uani 0.19 1 d PD A 2
C21 C 0.686(2) 0.2116(6) 0.4853(17) 0.0564(11) Uani 0.805(7) 1 d PD A 1
H21A H 0.6174 0.1889 0.3955 0.085 Uiso 0.805(7) 1 calc PR A 1
H21B H 0.7659 0.1912 0.5780 0.085 Uiso 0.805(7) 1 calc PR A 1
H21C H 0.7692 0.2347 0.4562 0.085 Uiso 0.805(7) 1 calc PR A 1
C22 C 0.2984(15) 0.3037(5) 0.4776(14) 0.059(2) Uani 0.805(7) 1 d PD A 1
H22A H 0.3419 0.3390 0.5026 0.088 Uiso 0.805(7) 1 calc PR A 1
H22B H 0.2914 0.2875 0.5719 0.088 Uiso 0.805(7) 1 calc PR A 1
H22C H 0.1706 0.3032 0.3901 0.088 Uiso 0.805(7) 1 calc PR A 1

loop_
_atom_site_aniso_label
_atom_site_aniso_U_11
_atom_site_aniso_U_22
_atom_site_aniso_U_33
_atom_site_aniso_U_23
_atom_site_aniso_U_13
_atom_site_aniso_U_12
O1 0.0326(11) 0.0259(11) 0.0306(11) 0.0080(9) 0.0149(9) 0.0060(9)
C1 0.0243(14) 0.0235(14) 0.0214(13) 0.0020(11) 0.0100(11) 0.0011(11)
C2 0.0278(15) 0.0294(15) 0.0226(14) -0.0020(12) 0.0131(12) -0.0047(12)
C3 0.0316(16) 0.0357(17) 0.0228(14) -0.0003(13) 0.0100(12) -0.0037(13)
C4 0.0306(17) 0.055(2) 0.0266(15) -0.0006(15) 0.0076(13) -0.0064(15)
C5 0.041(2) 0.065(3) 0.0358(19) -0.0152(18) 0.0065(16) -0.0176(19)
C6 0.061(3) 0.046(2) 0.065(3) -0.025(2) 0.010(2) -0.017(2)
C7 0.043(2) 0.0334(18) 0.050(2) -0.0072(16) 0.0079(17) -0.0041(15)
C8 0.0309(15) 0.0232(14) 0.0218(14) 0.0047(11) 0.0127(12) -0.0005(12)
C9 0.0310(16) 0.0456(19) 0.0266(15) 0.0034(14) 0.0132(13) 0.0008(14)
C10 0.0379(19) 0.061(2) 0.0405(19) 0.0074(17) 0.0252(16) 0.0032(17)
C11 0.056(2) 0.049(2) 0.0341(18) 0.0006(15) 0.0296(17) 0.0014(17)
C12 0.052(2) 0.043(2) 0.0249(16) -0.0060(14) 0.0183(15) -0.0088(16)
C13 0.0329(16) 0.0378(17) 0.0250(15) -0.0004(13) 0.0119(13) -0.0076(14)
C14 0.0196(13) 0.0255(14) 0.0149(12) 0.0004(11) 0.0047(10) -0.0011(11)
C15 0.0263(15) 0.0260(15) 0.0246(14) -0.0003(12) 0.0135(12) 0.0006(12)
C16 0.0287(15) 0.0217(14) 0.0241(14) -0.0018(11) 0.0128(12) 0.0002(11)
N2 0.063(3) 0.033(2) 0.0300(17) 0.0032(15) 0.0238(17) -0.0041(16)
C17 0.066(3) 0.028(2) 0.032(2) -0.0034(18) 0.027(2) -0.011(2)
C18 0.072(5) 0.045(4) 0.064(3) 0.001(2) 0.040(3) 0.000(2)
C19 0.085(5) 0.047(3) 0.063(3) 0.013(2) 0.049(3) 0.008(3)
N1 0.063(3) 0.033(2) 0.0300(17) 0.0032(15) 0.0238(17) -0.0041(16)
O2 0.090(6) 0.0322(19) 0.0393(14) 0.0067(11) 0.041(2) 0.004(3)
O1G 0.090(6) 0.0322(19) 0.0393(14) 0.0067(11) 0.041(2) 0.004(3)
C20 0.066(3) 0.028(2) 0.032(2) -0.0034(18) 0.027(2) -0.011(2)
C21 0.072(5) 0.045(4) 0.064(3) 0.001(2) 0.040(3) 0.000(2)
C22 0.085(5) 0.047(3) 0.063(3) 0.013(2) 0.049(3) 0.008(3)

loop_
_atom_type_symbol
_atom_type_description
_atom_type_scat_dispersion_real
_atom_type_scat_dispersion_imag
_atom_type_scat_source
C C 0.0033 0.0016 'International Tables Vol C Tables 4.2.6.8 and 6.1.1.4'
H H 0.0000 0.0000 'International Tables Vol C Tables 4.2.6.8 and 6.1.1.4'
N N 0.0061 0.0033 'International Tables Vol C Tables 4.2.6.8 and 6.1.1.4'
O O 0.0106 0.0060 'International Tables Vol C Tables 4.2.6.8 and 6.1.1.4'

loop_
_geom_angle_atom_site_label_1
_geom_angle_atom_site_label_2
_geom_angle_atom_site_label_3
_geom_angle
_geom_angle_site_symmetry_1
_geom_angle_site_symmetry_3
C1 O1 H1 108.4(10) . .
O1 C1 C14 105.4(2) . .
O1 C1 C2 110.6(2) . .
C14 C1 C2 108.8(2) . .
O1 C1 C8 108.5(2) . .
C14 C1 C8 111.6(2) . .
C2 C1 C8 111.8(2) . .
C7 C2 C3 118.2(3) . .
C7 C2 C1 121.3(3) . .
C3 C2 C1 120.5(3) . .
C4 C3 C2 121.2(3) . .
C4 C3 H3 119.4 . .
C2 C3 H3 119.4 . .
C5 C4 C3 120.3(3) . .
C5 C4 H4 119.8 . .
C3 C4 H4 119.8 . .
C4 C5 C6 119.2(3) . .
C4 C5 H5 120.4 . .
C6 C5 H5 120.4 . .
C5 C6 C7 120.7(4) . .
C5 C6 H6 119.7 . .
C7 C6 H6 119.7 . .
C2 C7 C6 120.4(3) . .
C2 C7 H7 119.8 . .
C6 C7 H7 119.8 . .
C9 C8 C13 118.5(3) . .
C9 C8 C1 123.7(3) . .
C13 C8 C1 117.9(3) . .
C8 C9 C10 120.8(3) . .
C8 C9 H9 119.6 . .
C10 C9 H9 119.6 . .
C11 C10 C9 119.9(3) . .
C11 C10 H10 120.0 . .
C9 C10 H10 120.0 . .
C10 C11 C12 119.8(3) . .
C10 C11 H11 120.1 . .
C12 C11 H11 120.1 . .
C11 C12 C13 120.2(3) . .
C11 C12 H12 119.9 . .
C13 C12 H12 119.9 . .
C12 C13 C8 120.8(3) . .
C12 C13 H13 119.6 . .
C8 C13 H13 119.6 . .
C15 C14 C16 119.2(2) . 3_665
C15 C14 C1 122.9(2) . .
C16 C14 C1 117.8(2) 3_665 .
C14 C15 C16 121.8(2) . .
C14 C15 H15 119.1 . .
C16 C15 H15 119.1 . .
C14 C16 C15 119.0(2) 3_665 .
C14 C16 H16 120.5 3_665 .
C15 C16 H16 120.5 . .
C17 N2 C21 121.5(5) . .
C17 N2 H2 118.4 . .
C21 N2 H2 120.0 . .
O1G C17 N2 124.7(3) . .
O1G C17 C22 117.0(6) . .
N2 C17 C22 118.2(5) . .
C20 C18 H18A 109.5 . .
C20 C18 H18B 109.5 . .
H18A C18 H18B 109.5 . .
C20 C18 H18C 109.5 . .
H18A C18 H18C 109.5 . .
H18B C18 H18C 109.5 . .
N1 C19 H19A 109.5 . .
N1 C19 H19B 109.5 . .
H19A C19 H19B 109.5 . .
N1 C19 H19C 109.5 . .
H19A C19 H19C 109.5 . .
H19B C19 H19C 109.5 . .
C20 N1 C19 121(3) . .
C20 N1 H2 90.1 . .
C19 N1 H2 146.0 . .
C20 N1 H1A 119.3 . .
C19 N1 H1A 119.3 . .
H2 N1 H1A 31.8 . .
O2 C20 N1 123(2) . .
O2 C20 C18 126(3) . .
N1 C20 C18 110.5(19) . .

loop_
_geom_bond_atom_site_label_1
_geom_bond_atom_site_label_2
_geom_bond_distance
_geom_bond_site_symmetry_2
O1 C1 1.436(3) .
O1 H1 0.9750(3) .
C1 C14 1.534(4) .
C1 C2 1.536(4) .
C1 C8 1.536(4) .
C2 C7 1.380(4) .
C2 C3 1.388(4) .
C3 C4 1.383(4) .
C3 H3 0.9500 .
C4 C5 1.372(5) .
C4 H4 0.9500 .
C5 C6 1.374(6) .
C5 H5 0.9500 .
C6 C7 1.395(5) .
C6 H6 0.9500 .
C7 H7 0.9500 .
C8 C9 1.385(4) .
C8 C13 1.392(4) .
C9 C10 1.397(4) .
C9 H9 0.9500 .
C10 C11 1.378(5) .
C10 H10 0.9500 .
C11 C12 1.379(5) .
C11 H11 0.9500 .
C12 C13 1.387(4) .
C12 H12 0.9500 .
C13 H13 0.9500 .
C14 C15 1.386(4) .
C14 C16 1.393(3) 3_665
C15 C16 1.412(3) .
C15 H15 0.9500 .
C16 C14 1.393(3) 3_665
C16 H16 0.9500 .
N2 C17 1.2811 .
N2 C21 1.4500(16) .
N2 H2 0.8800 .
C17 O1G 1.2504(15) .
C17 C22 1.5199(16) .
C18 C20 1.5200(16) .
C18 H18A 0.9800 .
C18 H18B 0.9800 .
C18 H18C 0.9800 .
C19 N1 1.4500(16) .
C19 H19A 0.9800 .
C19 H19B 0.9800 .
C19 H19C 0.9800 .
N1 C20 1.3502(16) .
N1 H2 1.2099 .
N1 H1A 0.8800 .
O2 C20 1.2501(16) .
C21 H21A 0.9800 .
C21 H21B 0.9800 .
C21 H21C 0.9800 .
C22 H22A 0.9800 .
C22 H22B 0.9800 .
C22 H22C 0.9800 .

loop_
_geom_torsion_atom_site_label_1
_geom_torsion_atom_site_label_2
_geom_torsion_atom_site_label_3
_geom_torsion_atom_site_label_4
_geom_torsion
_geom_torsion_site_symmetry_1
_geom_torsion_site_symmetry_4
O1 C1 C2 C7 18.9(4) . .
C14 C1 C2 C7 134.3(3) . .
C8 C1 C2 C7 -102.1(3) . .
O1 C1 C2 C3 -162.0(2) . .
C14 C1 C2 C3 -46.7(3) . .
C8 C1 C2 C3 77.0(3) . .
C7 C2 C3 C4 0.9(4) . .
C1 C2 C3 C4 -178.2(3) . .
C2 C3 C4 C5 -1.4(5) . .
C3 C4 C5 C6 1.1(6) . .
C4 C5 C6 C7 -0.4(6) . .
C3 C2 C7 C6 -0.2(5) . .
C1 C2 C7 C6 178.9(3) . .
C5 C6 C7 C2 -0.1(6) . .
O1 C1 C8 C9 -123.1(3) . .
C14 C1 C8 C9 121.3(3) . .
C2 C1 C8 C9 -0.8(4) . .
O1 C1 C8 C13 55.4(3) . .
C14 C1 C8 C13 -60.3(3) . .
C2 C1 C8 C13 177.7(3) . .
C13 C8 C9 C10 0.7(5) . .
C1 C8 C9 C10 179.1(3) . .
C8 C9 C10 C11 -0.2(5) . .
C9 C10 C11 C12 -0.2(6) . .
C10 C11 C12 C13 0.2(5) . .
C11 C12 C13 C8 0.3(5) . .
C9 C8 C13 C12 -0.7(5) . .
C1 C8 C13 C12 -179.3(3) . .
O1 C1 C14 C15 -142.7(2) . .
C2 C1 C14 C15 98.7(3) . .
C8 C1 C14 C15 -25.1(3) . .
O1 C1 C14 C16 39.9(3) . 3_665
C2 C1 C14 C16 -78.7(3) . 3_665
C8 C1 C14 C16 157.5(2) . 3_665
C16 C14 C15 C16 -0.2(4) 3_665 .
C1 C14 C15 C16 -177.5(2) . .
C14 C15 C16 C14 0.2(4) . 3_665
C21 N2 C17 O1G -1.5(13) . .
C21 N2 C17 C22 179.6(12) . .
C19 N1 C20 O2 18(5) . .
C19 N1 C20 C18 -169(5) . .
